data_2104989
loop_
_publ_author_name
'Udovenko, Anatoly A.'
'Laptash, Natalia M.'

_publ_section_title
;
 Dynamic orientational disorder in crystals of fluoroelpasolites,
 structural refinement of (NH~4~)~3~AlF~6~, (NH~4~)~3~TiOF~5~ and
 Rb~2~KTiOF~5~
;
_journal_issue 6
_journal_name_full 'Acta Crystallographica Section B'
_journal_page_first 447
_journal_page_last 454
_journal_paper_doi 10.1107/S0108768111044867
_journal_volume 67
_journal_year 2011
_chemical_formula_moiety 'H12 N3 Al F6)'
_chemical_formula_sum 'Al F6 H12 N3'
_chemical_formula_weight 195.11
_chemical_name_common 'ammonium hexafluoroaluminate'
_chemical_name_systematic 'ammonium hexafluoroaluminate'
_space_group_IT_number 225
_symmetry_cell_setting cubic
_symmetry_space_group_name_Hall '-F 4 2 3'
_symmetry_space_group_name_H-M 'F m -3 m'
_atom_sites_solution_hydrogens difmap
_atom_sites_solution_primary direct
_atom_sites_solution_secondary difmap
_audit_creation_method SHELXL-97
_cell_angle_alpha 90.00
_cell_angle_beta 90.00
_cell_angle_gamma 90.00
_cell_formula_units_Z 4
_cell_length_a 8.9378(2)
_cell_length_b 8.9378(2)
_cell_length_c 8.9378(2)
_cell_measurement_reflns_used 512
_cell_measurement_temperature 297(2)
_cell_measurement_theta_max 38.77
_cell_measurement_theta_min 3.22
_cell_volume 713.99(3)
_computing_cell_refinement 'Bruker SAINT v6.02a (Bruker, 2000)'
_computing_data_collection 'Bruker Smart v5.054 (Bruker, 1998)'
_computing_data_reduction 'Bruker SAINT v6.02a (Bruker, 2000)'
_computing_molecular_graphics 'Bruker SHELXTL v5.1 (Bruker, 1998)'
_computing_publication_material 'Bruker SHELXTL v5.1 (Bruker, 1998)'
_computing_structure_refinement 'Bruker SHELXTL v5.1 (Bruker, 1998)'
_computing_structure_solution 'Bruker SHELXTL v5.1 (Bruker, 1998)'
_diffrn_ambient_temperature 297(2)
_diffrn_detector_area_resol_mean 8.33
_diffrn_measured_fraction_theta_full 0.993
_diffrn_measured_fraction_theta_max 0.993
_diffrn_measurement_device_type 'Bruker P4'
_diffrn_measurement_method '\w scans'
_diffrn_radiation_monochromator graphite
_diffrn_radiation_source 'fine-focus sealed tube'
_diffrn_radiation_type MoK\a
_diffrn_radiation_wavelength 0.71073
_diffrn_reflns_av_R_equivalents 0.0157
_diffrn_reflns_av_sigmaI/netI 0.0073
_diffrn_reflns_limit_h_max 14
_diffrn_reflns_limit_h_min -15
_diffrn_reflns_limit_k_max 15
_diffrn_reflns_limit_k_min -15
_diffrn_reflns_limit_l_max 15
_diffrn_reflns_limit_l_min -15
_diffrn_reflns_number 4547
_diffrn_reflns_theta_full 38.77
_diffrn_reflns_theta_max 38.77
_diffrn_reflns_theta_min 3.95
_exptl_absorpt_coefficient_mu 0.339
_exptl_absorpt_correction_T_max 0.9053
_exptl_absorpt_correction_T_min 0.9053
_exptl_absorpt_correction_type multi-scan
_exptl_absorpt_process_details 'SADABS v.2.03; Bruker 1999'
_exptl_crystal_colour colorless
_exptl_crystal_density_diffrn 1.815
_exptl_crystal_density_method 'not measured'
_exptl_crystal_description sphere
_exptl_crystal_F_000 400
_exptl_crystal_size_max 0.30
_exptl_crystal_size_mid 0.30
_exptl_crystal_size_min 0.30
_refine_diff_density_max 0.244
_refine_diff_density_min -0.365
_refine_ls_extinction_method none
_refine_ls_goodness_of_fit_ref 1.088
_refine_ls_hydrogen_treatment noref
_refine_ls_matrix_type full
_refine_ls_number_parameters 15
_refine_ls_number_reflns 137
_refine_ls_number_restraints 0
_refine_ls_restrained_S_all 1.088
_refine_ls_R_factor_all 0.0281
_refine_ls_R_factor_gt 0.0277
_refine_ls_shift/su_max 0.047
_refine_ls_shift/su_mean 0.021
_refine_ls_structure_factor_coef Fsqd
_refine_ls_weighting_details 'calc w=1/[\s^2^(Fo^2^)+(0.0389P)^2^+0.5425P] where P=(Fo^2^+2Fc^2^)/3'
_refine_ls_weighting_scheme calc
_refine_ls_wR_factor_gt 0.0762
_refine_ls_wR_factor_ref 0.0768
_reflns_number_gt 137
_reflns_number_total 138
_reflns_threshold_expression >2sigma(I)
_cod_data_source_file bp5038.cif
_cod_data_source_block I
_cod_original_sg_symbol_H-M Fm-3m
_cod_original_formula_sum ' Al F6 H12 N3 '
_cod_database_code 2104989
_cod_database_fobs_code 2104989

loop_
_symmetry_equiv_pos_as_xyz
'x, y, z'
'-x, -y, z'
'-x, y, -z'
'x, -y, -z'
'z, x, y'
'z, -x, -y'
'-z, -x, y'
'-z, x, -y'
'y, z, x'
'-y, z, -x'
'y, -z, -x'
'-y, -z, x'
'y, x, -z'
'-y, -x, -z'
'y, -x, z'
'-y, x, z'
'x, z, -y'
'-x, z, y'
'-x, -z, -y'
'x, -z, y'
'z, y, -x'
'z, -y, x'
'-z, y, x'
'-z, -y, -x'
'x, y+1/2, z+1/2'
'-x, -y+1/2, z+1/2'
'-x, y+1/2, -z+1/2'
'x, -y+1/2, -z+1/2'
'z, x+1/2, y+1/2'
'z, -x+1/2, -y+1/2'
'-z, -x+1/2, y+1/2'
'-z, x+1/2, -y+1/2'
'y, z+1/2, x+1/2'
'-y, z+1/2, -x+1/2'
'y, -z+1/2, -x+1/2'
'-y, -z+1/2, x+1/2'
'y, x+1/2, -z+1/2'
'-y, -x+1/2, -z+1/2'
'y, -x+1/2, z+1/2'
'-y, x+1/2, z+1/2'
'x, z+1/2, -y+1/2'
'-x, z+1/2, y+1/2'
'-x, -z+1/2, -y+1/2'
'x, -z+1/2, y+1/2'
'z, y+1/2, -x+1/2'
'z, -y+1/2, x+1/2'
'-z, y+1/2, x+1/2'
'-z, -y+1/2, -x+1/2'
'x+1/2, y, z+1/2'
'-x+1/2, -y, z+1/2'
'-x+1/2, y, -z+1/2'
'x+1/2, -y, -z+1/2'
'z+1/2, x, y+1/2'
'z+1/2, -x, -y+1/2'
'-z+1/2, -x, y+1/2'
'-z+1/2, x, -y+1/2'
'y+1/2, z, x+1/2'
'-y+1/2, z, -x+1/2'
'y+1/2, -z, -x+1/2'
'-y+1/2, -z, x+1/2'
'y+1/2, x, -z+1/2'
'-y+1/2, -x, -z+1/2'
'y+1/2, -x, z+1/2'
'-y+1/2, x, z+1/2'
'x+1/2, z, -y+1/2'
'-x+1/2, z, y+1/2'
'-x+1/2, -z, -y+1/2'
'x+1/2, -z, y+1/2'
'z+1/2, y, -x+1/2'
'z+1/2, -y, x+1/2'
'-z+1/2, y, x+1/2'
'-z+1/2, -y, -x+1/2'
'x+1/2, y+1/2, z'
'-x+1/2, -y+1/2, z'
'-x+1/2, y+1/2, -z'
'x+1/2, -y+1/2, -z'
'z+1/2, x+1/2, y'
'z+1/2, -x+1/2, -y'
'-z+1/2, -x+1/2, y'
'-z+1/2, x+1/2, -y'
'y+1/2, z+1/2, x'
'-y+1/2, z+1/2, -x'
'y+1/2, -z+1/2, -x'
'-y+1/2, -z+1/2, x'
'y+1/2, x+1/2, -z'
'-y+1/2, -x+1/2, -z'
'y+1/2, -x+1/2, z'
'-y+1/2, x+1/2, z'
'x+1/2, z+1/2, -y'
'-x+1/2, z+1/2, y'
'-x+1/2, -z+1/2, -y'
'x+1/2, -z+1/2, y'
'z+1/2, y+1/2, -x'
'z+1/2, -y+1/2, x'
'-z+1/2, y+1/2, x'
'-z+1/2, -y+1/2, -x'
'-x, -y, -z'
'x, y, -z'
'x, -y, z'
'-x, y, z'
'-z, -x, -y'
'-z, x, y'
'z, x, -y'
'z, -x, y'
'-y, -z, -x'
'y, -z, x'
'-y, z, x'
'y, z, -x'
'-y, -x, z'
'y, x, z'
'-y, x, -z'
'y, -x, -z'
'-x, -z, y'
'x, -z, -y'
'x, z, y'
'-x, z, -y'
'-z, -y, x'
'-z, y, -x'
'z, -y, -x'
'z, y, x'
'-x, -y+1/2, -z+1/2'
'x, y+1/2, -z+1/2'
'x, -y+1/2, z+1/2'
'-x, y+1/2, z+1/2'
'-z, -x+1/2, -y+1/2'
'-z, x+1/2, y+1/2'
'z, x+1/2, -y+1/2'
'z, -x+1/2, y+1/2'
'-y, -z+1/2, -x+1/2'
'y, -z+1/2, x+1/2'
'-y, z+1/2, x+1/2'
'y, z+1/2, -x+1/2'
'-y, -x+1/2, z+1/2'
'y, x+1/2, z+1/2'
'-y, x+1/2, -z+1/2'
'y, -x+1/2, -z+1/2'
'-x, -z+1/2, y+1/2'
'x, -z+1/2, -y+1/2'
'x, z+1/2, y+1/2'
'-x, z+1/2, -y+1/2'
'-z, -y+1/2, x+1/2'
'-z, y+1/2, -x+1/2'
'z, -y+1/2, -x+1/2'
'z, y+1/2, x+1/2'
'-x+1/2, -y, -z+1/2'
'x+1/2, y, -z+1/2'
'x+1/2, -y, z+1/2'
'-x+1/2, y, z+1/2'
'-z+1/2, -x, -y+1/2'
'-z+1/2, x, y+1/2'
'z+1/2, x, -y+1/2'
'z+1/2, -x, y+1/2'
'-y+1/2, -z, -x+1/2'
'y+1/2, -z, x+1/2'
'-y+1/2, z, x+1/2'
'y+1/2, z, -x+1/2'
'-y+1/2, -x, z+1/2'
'y+1/2, x, z+1/2'
'-y+1/2, x, -z+1/2'
'y+1/2, -x, -z+1/2'
'-x+1/2, -z, y+1/2'
'x+1/2, -z, -y+1/2'
'x+1/2, z, y+1/2'
'-x+1/2, z, -y+1/2'
'-z+1/2, -y, x+1/2'
'-z+1/2, y, -x+1/2'
'z+1/2, -y, -x+1/2'
'z+1/2, y, x+1/2'
'-x+1/2, -y+1/2, -z'
'x+1/2, y+1/2, -z'
'x+1/2, -y+1/2, z'
'-x+1/2, y+1/2, z'
'-z+1/2, -x+1/2, -y'
'-z+1/2, x+1/2, y'
'z+1/2, x+1/2, -y'
'z+1/2, -x+1/2, y'
'-y+1/2, -z+1/2, -x'
'y+1/2, -z+1/2, x'
'-y+1/2, z+1/2, x'
'y+1/2, z+1/2, -x'
'-y+1/2, -x+1/2, z'
'y+1/2, x+1/2, z'
'-y+1/2, x+1/2, -z'
'y+1/2, -x+1/2, -z'
'-x+1/2, -z+1/2, y'
'x+1/2, -z+1/2, -y'
'x+1/2, z+1/2, y'
'-x+1/2, z+1/2, -y'
'-z+1/2, -y+1/2, x'
'-z+1/2, y+1/2, -x'
'z+1/2, -y+1/2, -x'
'z+1/2, y+1/2, x'

loop_
_atom_site_type_symbol
_atom_site_label
_atom_site_fract_x
_atom_site_fract_y
_atom_site_fract_z
_atom_site_U_iso_or_equiv
_atom_site_adp_type
_atom_site_calc_flag
_atom_site_refinement_flags
_atom_site_occupancy
_atom_site_symmetry_multiplicity
Al Al1 0.0000 0.0000 0.0000 0.01748(12) Uani d S 1 48
N N1 0.2594(3) 0.2594(3) 0.2594(3) 0.0307(5) Uani d SP 0.25 6
N N2 0.5000 0.5000 0.5000 0.0529(8) Uani d S 1 48
F F1 0.0000 0.0000 0.1971(3) 0.0803(15) Uani d SP 0.33 8
F F2 0.0000 0.0525(4) 0.1925(3) 0.0663(11) Uani d SP 0.17 2
H H11 0.2034 0.2034 0.2034 0.086 Uiso d SP 0.25 6
H H12 0.3154 0.3154 0.2034 0.086 Uiso d SP 0.08 2
H H13 0.3154 0.2034 0.3154 0.086 Uiso d SP 0.08 2
H H14 0.2034 0.3154 0.3154 0.086 Uiso d SP 0.08 2
H H2 0.5960 0.5192 0.5192 0.065 Uiso d SP 0.13 2
H H3 0.4430 0.4430 0.4430 0.065 Uiso d SP 0.12 6

loop_
_atom_site_aniso_label
_atom_site_aniso_U_11
_atom_site_aniso_U_22
_atom_site_aniso_U_33
_atom_site_aniso_U_12
_atom_site_aniso_U_13
_atom_site_aniso_U_23
Al1 0.01748(12) 0.01748(12) 0.01748(12) 0.000 0.000 0.000
N1 0.0307(5) 0.0307(5) 0.0307(5) 0.0028(8) 0.0028(8) 0.0028(8)
N2 0.0529(8) 0.0529(8) 0.0529(8) 0.000 0.000 0.000
F1 0.115(2) 0.115(2) 0.0102(8) 0.000 0.000 0.000
F2 0.085(2) 0.085(2) 0.0296(9) 0.000 0.000 -0.0258(10)

loop_
_atom_type_symbol
_atom_type_description
_atom_type_scat_dispersion_real
_atom_type_scat_dispersion_imag
_atom_type_scat_source
N N 0.0061 0.0033 'International Tables Vol C Tables 4.2.6.8 and 6.1.1.4'
H H 0.0000 0.0000 'International Tables Vol C Tables 4.2.6.8 and 6.1.1.4'
F F 0.0171 0.0103 'International Tables Vol C Tables 4.2.6.8 and 6.1.1.4'
Al Al 0.0645 0.0514 'International Tables Vol C Tables 4.2.6.8 and 6.1.1.4'

loop_
_geom_angle_atom_site_label_1
_geom_angle_atom_site_label_2
_geom_angle_atom_site_label_3
_geom_angle_site_symmetry_1
_geom_angle_site_symmetry_3
_geom_angle
F1 Al1 F1 101 5 180.0
F1 Al1 F2 97 117 90.0
F1 Al1 F2 . 117 90.0
F1 Al1 F2 5 114 90.0
F1 Al1 F2 101 97 90.0
F1 Al1 F2 5 97 90.0
F1 Al1 F2 105 14 90.0
F1 Al1 F2 9 14 90.0
F1 Al1 F2 97 105 90.0
F1 Al1 F2 . 105 90.0
F1 Al1 F2 105 101 90.0
F1 Al1 F2 9 101 90.0
N1 N1 N1 28 74 60.001(10)
N1 N1 N1 28 51 60.001(9)
N1 N1 N1 74 51 59.998(9)

loop_
_geom_bond_atom_site_label_1
_geom_bond_atom_site_label_2
_geom_bond_site_symmetry_2
_geom_bond_distance
Al1 F1 . 1.762(3)
Al1 F1 5 1.762(3)
Al1 F2 117 1.784(3)
Al1 F2 114 1.784(3)
Al1 F2 97 1.784(3)
Al1 F2 14 1.784(3)
N1 N1 28 0.238(7)
N1 N1 74 0.238(7)
N1 N1 51 0.238(7)
N1 F2 46 2.794(4)
N1 F2 166 2.869(2)
N1 F2 189 2.896(2)
N1 F2 5 3.025(4)
N1 F1 57 3.092(3)
N1 F1 177 3.1860(4)
N1 F1 129 3.1860(4)
N1 F1 . 3.326(4)
N2 F1 57 2.707(3)
N2 F1 73 2.707(3)
N2 F2 46 2.788(3)
N2 F2 65 2.788(3)
N2 F2 181 2.788(3)
N2 F2 74 2.788(3)
F1 F2 117 2.507(2)
F1 F2 105 2.507(2)
F1 F2 118 2.507(2)
F1 F2 106 2.507(2)
F1 F2 22 2.507(2)
F1 F2 21 2.507(2)
F1 F2 10 2.507(2)
F1 F2 9 2.507(2)
F2 F2 113 2.523(4)
F2 F2 17 2.523(4)
